data_2225823
loop_
_publ_author_name
'Hu, Fang-Hong'
'Lin, Jian-Li'

_publ_section_title
;
 Disodium dihydrogen pyridine-2,3,5,6-tetracarboxylate trihydrate
;
_journal_coeditor_code DS2024
_journal_issue 5
_journal_name_full 'Acta Crystallographica Section E'
_journal_page_first m524
_journal_paper_doi 10.1107/S1600536810012870
_journal_volume 66
_journal_year 2010
_chemical_formula_iupac '2Na + , C9 H3 N O8 2- , 3H2 O'
_chemical_formula_moiety '2Na + , C9 H3 N O8 2- , 3H2 O'
_chemical_formula_sum 'C9 H9 N Na2 O11'
_chemical_formula_weight 353.15
_chemical_name_systematic
;
Disodium dihydrogen pyridine-2,3,5,6-tetracarboxylate trihydrate
;
_space_group_IT_number 2
_symmetry_cell_setting triclinic
_symmetry_space_group_name_Hall '-P 1'
_symmetry_space_group_name_H-M 'P -1'
_atom_sites_solution_hydrogens geom
_atom_sites_solution_primary direct
_atom_sites_solution_secondary difmap
_audit_creation_method SHELXL97
_cell_angle_alpha 81.34(3)
_cell_angle_beta 86.77(3)
_cell_angle_gamma 68.36(3)
_cell_formula_units_Z 2
_cell_length_a 5.5844(11)
_cell_length_b 6.6770(13)
_cell_length_c 18.631(4)
_cell_measurement_reflns_used 4730
_cell_measurement_temperature 293(2)
_cell_measurement_theta_max 27.48
_cell_measurement_theta_min 3.32
_cell_volume 638.4(3)
_computing_cell_refinement 'RAPID-AUTO (Rigaku, 1998)'
_computing_data_collection 'RAPID-AUTO (Rigaku, 1998)'
_computing_data_reduction 'CrystalStructure (Rigaku/MSC, 2004)'
_computing_molecular_graphics 'SHELXTL (Sheldrick, 2008)'
_computing_publication_material 'SHELXL97 (Sheldrick, 2008)'
_computing_structure_refinement 'SHELXL97 (Sheldrick, 2008)'
_computing_structure_solution 'SHELXS97 (Sheldrick, 2008)'
_diffrn_ambient_temperature 293(2)
_diffrn_detector_area_resol_mean 0
_diffrn_measured_fraction_theta_full 0.998
_diffrn_measured_fraction_theta_max 0.998
_diffrn_measurement_device_type 'Rigaku R-AXIS RAPID'
_diffrn_measurement_method '\w scans'
_diffrn_radiation_monochromator graphite
_diffrn_radiation_source 'fine-focus sealed tube'
_diffrn_radiation_type MoK\a
_diffrn_radiation_wavelength 0.71073
_diffrn_reflns_av_R_equivalents 0.0176
_diffrn_reflns_av_sigmaI/netI 0.0221
_diffrn_reflns_limit_h_max 6
_diffrn_reflns_limit_h_min -6
_diffrn_reflns_limit_k_max 7
_diffrn_reflns_limit_k_min -7
_diffrn_reflns_limit_l_max 22
_diffrn_reflns_limit_l_min -22
_diffrn_reflns_number 5075
_diffrn_reflns_theta_full 25.00
_diffrn_reflns_theta_max 25.00
_diffrn_reflns_theta_min 3.31
_diffrn_standards_decay_% 0
_diffrn_standards_interval_time 0
_diffrn_standards_number 0
_exptl_absorpt_coefficient_mu 0.225
_exptl_absorpt_correction_T_max 0.98
_exptl_absorpt_correction_T_min 0.97
_exptl_absorpt_correction_type multi-scan
_exptl_absorpt_process_details '(ABSCOR; Higashi, 1995)'
_exptl_crystal_colour colourless
_exptl_crystal_density_diffrn 1.837
_exptl_crystal_density_method 'not measured'
_exptl_crystal_description block
_exptl_crystal_F_000 360
_exptl_crystal_size_max 0.1
_exptl_crystal_size_mid 0.1
_exptl_crystal_size_min 0.1
_refine_diff_density_max 0.546
_refine_diff_density_min -0.334
_refine_ls_extinction_method none
_refine_ls_goodness_of_fit_ref 1.143
_refine_ls_hydrogen_treatment constr
_refine_ls_matrix_type full
_refine_ls_number_parameters 208
_refine_ls_number_reflns 2247
_refine_ls_number_restraints 0
_refine_ls_restrained_S_all 1.143
_refine_ls_R_factor_all 0.0542
_refine_ls_R_factor_gt 0.0433
_refine_ls_shift/su_max 0.000
_refine_ls_shift/su_mean 0.000
_refine_ls_structure_factor_coef Fsqd
_refine_ls_weighting_details 'calc w = 1/[\s^2^(Fo^2^)+(0.0916P)^2^+0.0526P] where P=(Fo^2^+2Fc^2^)/3'
_refine_ls_weighting_scheme calc
_refine_ls_wR_factor_gt 0.1276
_refine_ls_wR_factor_ref 0.1391
_reflns_number_gt 1780
_reflns_number_total 2247
_reflns_threshold_expression I>2\s(I)
_cod_data_source_file ds2024.cif
_cod_data_source_block I
_cod_depositor_comments
;
The following automatic conversions were performed:
'_geom_hbond_publ_flag' value 'Y' changed to 'y' according to
'/home/saulius/struct/CIF-dictionaries/cif_core.dic' dictionary named
'cif_core.dic' version 2.4.1 from 2010-06-29 (8 times).

Automatic conversion script
Id: cif_fix_enum 1527 2010-12-29 10:47:43Z saulius 
;
_cod_original_cell_volume 638.4(2)
_cod_database_code 2225823
_cod_database_fobs_code 2225823

loop_
_symmetry_equiv_pos_as_xyz
'x, y, z'
'-x, -y, -z'

loop_
_atom_site_type_symbol
_atom_site_label
_atom_site_fract_x
_atom_site_fract_y
_atom_site_fract_z
_atom_site_U_iso_or_equiv
_atom_site_adp_type
_atom_site_calc_flag
_atom_site_refinement_flags
_atom_site_occupancy
_atom_site_disorder_assembly
_atom_site_disorder_group
Na Na1 1.28244(19) 0.41119(18) 0.44136(5) 0.0360(3) Uani d . 1 . .
Na Na2 0.70103(18) 0.05082(15) 0.05556(5) 0.0275(3) Uani d . 1 . .
N N 1.2379(4) 0.4267(3) 0.29938(10) 0.0234(5) Uani d . 1 . .
C C1 1.1039(4) 0.3240(4) 0.27451(12) 0.0222(5) Uani d . 1 . .
C C2 1.0250(4) 0.3696(4) 0.20111(12) 0.0227(5) Uani d . 1 . .
C C3 1.0921(4) 0.5287(4) 0.15822(12) 0.0225(5) Uani d . 1 . .
H H3A 1.0392 0.5653 0.1100 0.027 Uiso calc R 1 . .
C C4 1.2339(4) 0.6372(4) 0.18300(12) 0.0205(5) Uani d . 1 . .
C C5 1.3080(4) 0.5774(4) 0.25638(12) 0.0213(5) Uani d . 1 . .
C C6 1.0527(5) 0.1626(4) 0.33584(13) 0.0280(6) Uani d . 1 . .
O O1 1.1267(4) 0.1553(3) 0.39697(9) 0.0364(5) Uani d . 1 . .
O O2 0.9322(4) 0.0429(3) 0.32087(10) 0.0408(5) Uani d . 1 . .
C C7 0.8762(5) 0.2689(4) 0.16184(13) 0.0252(5) Uani d . 1 . .
O O3 0.7999(4) 0.1219(3) 0.19559(9) 0.0361(5) Uani d . 1 . .
H H3 0.8543 0.0954 0.2396 0.043 Uiso d . 1 . .
O O4 0.8325(3) 0.3309(3) 0.09639(9) 0.0299(4) Uani d . 1 . .
C C8 1.2832(4) 0.8074(4) 0.12553(12) 0.0231(5) Uani d . 1 . .
O O5 1.1680(3) 0.8518(3) 0.06780(9) 0.0295(4) Uani d . 1 . .
O O6 1.4448(3) 0.8925(3) 0.13981(9) 0.0335(5) Uani d . 1 . .
C C9 1.4680(5) 0.6635(4) 0.29836(13) 0.0270(6) Uani d . 1 . .
O O7 1.5562(4) 0.8069(3) 0.26636(10) 0.0385(5) Uani d . 1 . .
H H7 1.5260 0.8359 0.2205 0.046 Uiso d . 1 . .
O O8 1.5129(4) 0.5911(3) 0.36238(9) 0.0437(5) Uani d . 1 . .
O O9 1.6891(4) 0.2384(3) 0.49492(11) 0.0466(5) Uani d . 1 . .
H H9A 1.8156 0.2081 0.4655 0.056 Uiso d . 1 . .
H H9B 1.7251 0.1117 0.5202 0.056 Uiso d . 1 . .
O O10 0.8582(4) 0.6942(3) 0.43369(10) 0.0363(5) Uani d . 1 . .
H H10A 0.8616 0.8205 0.4131 0.044 Uiso d . 1 . .
H H10B 0.7414 0.6720 0.4094 0.044 Uiso d . 1 . .
O O11 0.2943(3) 0.2647(3) 0.00399(9) 0.0304(4) Uani d . 1 . .
H H11A 0.2605 0.3963 -0.0208 0.037 Uiso d . 1 . .
H H11B 0.1455 0.2949 0.0272 0.037 Uiso d . 1 . .

loop_
_atom_site_aniso_label
_atom_site_aniso_U_11
_atom_site_aniso_U_22
_atom_site_aniso_U_33
_atom_site_aniso_U_12
_atom_site_aniso_U_13
_atom_site_aniso_U_23
Na1 0.0340(6) 0.0478(6) 0.0265(6) -0.0181(5) -0.0043(4) 0.0044(4)
Na2 0.0285(5) 0.0318(5) 0.0256(5) -0.0155(4) -0.0043(4) -0.0008(4)
N 0.0272(10) 0.0255(10) 0.0180(10) -0.0103(9) -0.0006(8) -0.0027(8)
C1 0.0233(11) 0.0233(12) 0.0200(12) -0.0090(10) -0.0002(9) -0.0012(9)
C2 0.0238(11) 0.0224(11) 0.0227(12) -0.0092(10) -0.0015(9) -0.0036(9)
C3 0.0277(12) 0.0245(12) 0.0150(11) -0.0092(10) -0.0040(9) -0.0018(9)
C4 0.0223(11) 0.0206(11) 0.0190(11) -0.0087(10) 0.0001(9) -0.0020(9)
C5 0.0239(11) 0.0210(11) 0.0189(11) -0.0087(10) 0.0008(9) -0.0012(9)
C6 0.0314(13) 0.0300(13) 0.0237(13) -0.0146(11) 0.0001(10) 0.0013(10)
O1 0.0510(12) 0.0438(11) 0.0195(10) -0.0264(10) -0.0049(8) 0.0057(8)
O2 0.0608(13) 0.0453(11) 0.0292(10) -0.0379(11) -0.0054(9) 0.0056(8)
C7 0.0299(13) 0.0243(12) 0.0228(13) -0.0113(11) -0.0018(10) -0.0031(10)
O3 0.0517(12) 0.0412(10) 0.0275(10) -0.0324(10) -0.0060(8) 0.0008(8)
O4 0.0415(10) 0.0320(9) 0.0227(9) -0.0210(8) -0.0068(7) -0.0009(7)
C8 0.0273(12) 0.0261(12) 0.0169(11) -0.0116(10) 0.0006(9) -0.0017(9)
O5 0.0327(9) 0.0376(10) 0.0201(9) -0.0176(8) -0.0049(7) 0.0046(7)
O6 0.0455(11) 0.0461(11) 0.0213(9) -0.0337(10) -0.0057(8) 0.0040(8)
C9 0.0331(13) 0.0292(13) 0.0226(13) -0.0171(11) -0.0036(10) 0.0007(10)
O7 0.0557(12) 0.0519(12) 0.0234(9) -0.0394(11) -0.0088(8) 0.0027(8)
O8 0.0642(14) 0.0651(13) 0.0189(10) -0.0469(12) -0.0146(9) 0.0090(9)
O9 0.0342(11) 0.0582(13) 0.0355(11) -0.0105(10) 0.0001(9) 0.0132(10)
O10 0.0387(10) 0.0452(11) 0.0304(10) -0.0236(9) -0.0077(8) 0.0033(8)
O11 0.0286(9) 0.0302(9) 0.0296(9) -0.0098(8) 0.0007(7) 0.0019(7)

loop_
_atom_type_symbol
_atom_type_description
_atom_type_scat_dispersion_real
_atom_type_scat_dispersion_imag
_atom_type_scat_source
C C 0.0033 0.0016 'International Tables Vol C Tables 4.2.6.8 and 6.1.1.4'
H H 0.0000 0.0000 'International Tables Vol C Tables 4.2.6.8 and 6.1.1.4'
N N 0.0061 0.0033 'International Tables Vol C Tables 4.2.6.8 and 6.1.1.4'
O O 0.0106 0.0060 'International Tables Vol C Tables 4.2.6.8 and 6.1.1.4'
Na Na 0.0362 0.0249 'International Tables Vol C Tables 4.2.6.8 and 6.1.1.4'

loop_
_geom_angle_atom_site_label_1
_geom_angle_atom_site_label_2
_geom_angle_atom_site_label_3
_geom_angle_site_symmetry_1
_geom_angle_site_symmetry_3
_geom_angle
_geom_angle_publ_flag
O9 Na1 O8 . . 81.23(8) ?
O9 Na1 O10 . . 151.17(9) ?
O8 Na1 O10 . . 99.80(8) ?
O9 Na1 O1 . . 112.23(9) ?
O8 Na1 O1 . . 120.07(7) ?
O10 Na1 O1 . . 92.37(7) ?
O9 Na1 O10 . 2_766 81.74(8) ?
O8 Na1 O10 . 2_766 150.12(7) ?
O10 Na1 O10 . 2_766 83.92(8) ?
O1 Na1 O10 . 2_766 89.14(7) ?
O9 Na1 N . . 119.02(8) ?
O8 Na1 N . . 62.02(6) ?
O10 Na1 N . . 85.55(8) ?
O1 Na1 N . . 60.81(6) ?
O10 Na1 N 2_766 . 147.64(7) ?
O9 Na1 O9 . 2_866 80.93(8) ?
O8 Na1 O9 . 2_866 70.80(7) ?
O10 Na1 O9 . 2_866 72.45(7) ?
O1 Na1 O9 . 2_866 163.26(7) ?
O10 Na1 O9 2_766 2_866 82.40(7) ?
N Na1 O9 . 2_866 123.02(7) ?
O9 Na1 Na1 . 2_766 118.79(7) ?
O8 Na1 Na1 . 2_766 134.81(8) ?
O10 Na1 Na1 . 2_766 42.77(5) ?
O1 Na1 Na1 . 2_766 90.98(6) ?
O10 Na1 Na1 2_766 2_766 41.15(5) ?
N Na1 Na1 . 2_766 121.70(7) ?
O9 Na1 Na1 2_866 2_766 73.15(6) ?
O9 Na1 Na1 . 2_866 45.17(6) ?
O8 Na1 Na1 . 2_866 70.94(5) ?
O10 Na1 Na1 . 2_866 107.58(7) ?
O1 Na1 Na1 . 2_866 155.73(7) ?
O10 Na1 Na1 2_766 2_866 79.63(5) ?
N Na1 Na1 . 2_866 132.72(6) ?
O9 Na1 Na1 2_866 2_866 35.76(5) ?
Na1 Na1 Na1 2_766 2_866 94.41(5) ?
O11 Na2 O5 . 2_765 80.18(7) ?
O11 Na2 O6 . 1_445 82.71(7) ?
O5 Na2 O6 2_765 1_445 150.56(7) ?
O11 Na2 O5 . 1_545 161.10(7) ?
O5 Na2 O5 2_765 1_545 80.98(7) ?
O6 Na2 O5 1_445 1_545 113.75(7) ?
O11 Na2 O4 . . 101.38(7) ?
O5 Na2 O4 2_765 . 89.54(6) ?
O6 Na2 O4 1_445 . 117.34(7) ?
O5 Na2 O4 1_545 . 79.82(7) ?
O11 Na2 O11 . 2_655 90.16(7) ?
O5 Na2 O11 2_765 2_655 78.64(7) ?
O6 Na2 O11 1_445 2_655 77.63(6) ?
O5 Na2 O11 1_545 2_655 84.77(7) ?
O4 Na2 O11 . 2_655 161.90(7) ?
O11 Na2 O3 . . 117.19(7) ?
O5 Na2 O3 2_765 . 134.97(6) ?
O6 Na2 O3 1_445 . 74.36(6) ?
O5 Na2 O3 1_545 . 77.80(7) ?
O4 Na2 O3 . . 47.92(6) ?
O11 Na2 O3 2_655 . 137.20(7) ?
O11 Na2 C7 . . 113.48(7) ?
O5 Na2 C7 2_765 . 110.79(7) ?
O6 Na2 C7 1_445 . 97.96(7) ?
O5 Na2 C7 1_545 . 74.82(7) ?
O4 Na2 C7 . . 23.34(6) ?
O11 Na2 C7 2_655 . 155.41(7) ?
O3 Na2 C7 . . 24.93(6) ?
O11 Na2 Na2 . 2_655 46.94(5) ?
O5 Na2 Na2 2_765 2_655 74.89(5) ?
O6 Na2 Na2 1_445 2_655 75.92(5) ?
O5 Na2 Na2 1_545 2_655 125.55(7) ?
O4 Na2 Na2 . 2_655 146.06(7) ?
O11 Na2 Na2 2_655 2_655 43.23(5) ?
O3 Na2 Na2 . 2_655 148.10(6) ?
C7 Na2 Na2 . 2_655 159.59(7) ?
O11 Na2 Na2 . 2_755 120.83(6) ?
O5 Na2 Na2 2_765 2_755 40.67(5) ?
O6 Na2 Na2 1_445 2_755 146.74(7) ?
O5 Na2 Na2 1_545 2_755 40.31(4) ?
O4 Na2 Na2 . 2_755 83.00(6) ?
O11 Na2 Na2 2_655 2_755 79.10(6) ?
O3 Na2 Na2 . 2_755 108.88(6) ?
C7 Na2 Na2 . 2_755 93.42(6) ?
Na2 Na2 Na2 2_655 2_755 102.29(5) ?
C1 N C5 . . 122.15(19) ?
C1 N Na1 . . 120.01(14) ?
C5 N Na1 . . 116.33(15) ?
N C1 C2 . . 121.20(19) ?
N C1 C6 . . 110.34(19) ?
C2 C1 C6 . . 128.5(2) ?
C3 C2 C1 . . 116.0(2) ?
C3 C2 C7 . . 114.6(2) ?
C1 C2 C7 . . 129.44(19) ?
C2 C3 C4 . . 123.8(2) ?
C2 C3 H3A . . 118.1 ?
C4 C3 H3A . . 118.1 ?
C3 C4 C5 . . 116.01(19) ?
C3 C4 C8 . . 114.27(19) ?
C5 C4 C8 . . 129.72(19) ?
N C5 C4 . . 120.8(2) ?
N C5 C9 . . 111.11(19) ?
C4 C5 C9 . . 128.05(19) ?
O1 C6 O2 . . 122.8(2) ?
O1 C6 C1 . . 118.3(2) ?
O2 C6 C1 . . 118.9(2) ?
C6 O1 Na1 . . 127.72(16) ?
O4 C7 O3 . . 120.7(2) ?
O4 C7 C2 . . 118.50(19) ?
O3 C7 C2 . . 120.8(2) ?
O4 C7 Na2 . . 52.54(11) ?
O3 C7 Na2 . . 69.52(13) ?
C2 C7 Na2 . . 164.48(15) ?
C7 O3 Na2 . . 85.55(14) ?
C7 O3 H3 . . 107.5 ?
Na2 O3 H3 . . 160.1 ?
C7 O4 Na2 . . 104.12(14) ?
O5 C8 O6 . . 123.9(2) ?
O5 C8 C4 . . 117.35(19) ?
O6 C8 C4 . . 118.8(2) ?
C8 O5 Na2 . 2_765 130.76(15) ?
C8 O5 Na2 . 1_565 123.43(15) ?
Na2 O5 Na2 2_765 1_565 99.02(7) ?
C8 O6 Na2 . 1_665 128.80(14) ?
O8 C9 O7 . . 121.0(2) ?
O8 C9 C5 . . 118.5(2) ?
O7 C9 C5 . . 120.5(2) ?
C9 O7 H7 . . 112.8 ?
C9 O8 Na1 . . 126.87(16) ?
Na1 O9 Na1 . 2_866 99.07(8) ?
Na1 O9 H9A . . 115.5 ?
Na1 O9 H9A 2_866 . 104.4 ?
Na1 O9 H9B . . 118.8 ?
Na1 O9 H9B 2_866 . 120.3 ?
H9A O9 H9B . . 98.8 ?
Na1 O10 Na1 . 2_766 96.08(8) ?
Na1 O10 H10A . . 112.2 ?
Na1 O10 H10A 2_766 . 129.4 ?
Na1 O10 H10B . . 116.3 ?
Na1 O10 H10B 2_766 . 97.7 ?
H10A O10 H10B . . 105.2 ?
Na2 O11 Na2 . 2_655 89.84(7) ?
Na2 O11 H11A . . 122.9 ?
Na2 O11 H11A 2_655 . 121.8 ?
Na2 O11 H11B . . 125.4 ?
Na2 O11 H11B 2_655 . 100.3 ?
H11A O11 H11B . . 96.5 ?

loop_
_geom_bond_atom_site_label_1
_geom_bond_atom_site_label_2
_geom_bond_site_symmetry_2
_geom_bond_distance
_geom_bond_publ_flag
Na1 O9 . 2.337(2) ?
Na1 O8 . 2.379(2) ?
Na1 O10 . 2.420(2) ?
Na1 O1 . 2.442(2) ?
Na1 O10 2_766 2.498(2) ?
Na1 N . 2.654(2) ?
Na1 O9 2_866 2.835(3) ?
Na1 Na1 2_766 3.657(2) ?
Na1 Na1 2_866 3.948(2) ?
Na2 O11 . 2.358(2) ?
Na2 O5 2_765 2.4395(18) ?
Na2 O6 1_445 2.4477(19) ?
Na2 O5 1_545 2.457(2) ?
Na2 O4 . 2.4738(18) ?
Na2 O11 2_655 2.516(2) ?
Na2 O3 . 2.840(2) ?
Na2 C7 . 3.022(3) ?
Na2 Na2 2_655 3.444(2) ?
Na2 Na2 2_755 3.724(2) ?
N C1 . 1.325(3) ?
N C5 . 1.349(3) ?
C1 C2 . 1.414(3) ?
C1 C6 . 1.539(3) ?
C2 C3 . 1.382(3) ?
C2 C7 . 1.519(3) ?
C3 C4 . 1.389(3) ?
C3 H3A . 0.9300 ?
C4 C5 . 1.406(3) ?
C4 C8 . 1.531(3) ?
C5 C9 . 1.528(3) ?
C6 O1 . 1.221(3) ?
C6 O2 . 1.287(3) ?
C7 O4 . 1.235(3) ?
C7 O3 . 1.278(3) ?
O3 H3 . 0.8603 ?
C8 O5 . 1.225(3) ?
C8 O6 . 1.288(3) ?
O5 Na2 2_765 2.4395(18) ?
O5 Na2 1_565 2.457(2) ?
O6 Na2 1_665 2.4477(19) ?
C9 O8 . 1.221(3) ?
C9 O7 . 1.287(3) ?
O7 H7 . 0.8596 ?
O9 Na1 2_866 2.835(3) ?
O9 H9A . 0.8516 ?
O9 H9B . 0.8625 ?
O10 Na1 2_766 2.498(2) ?
O10 H10A . 0.8790 ?
O10 H10B . 0.8816 ?
O11 Na2 2_655 2.516(2) ?
O11 H11A . 0.8872 ?
O11 H11B . 0.8833 ?

loop_
_geom_hbond_atom_site_label_D
_geom_hbond_atom_site_label_H
_geom_hbond_atom_site_label_A
_geom_hbond_site_symmetry_D
_geom_hbond_site_symmetry_H
_geom_hbond_site_symmetry_A
_geom_hbond_distance_DH
_geom_hbond_distance_HA
_geom_hbond_distance_DA
_geom_hbond_angle_DHA
_geom_hbond_publ_flag
O3 H3 O2 . . 1_555 0.86 1.55 2.410 175 y
O7 H7 O6 . . 1_555 0.86 1.55 2.402 175 y
O9 H9A O1 . . 1_655 0.85 2.05 2.900 175 y
O9 H9B O1 . . 2_856 0.86 2.11 2.945 161 y
O10 H10A O2 . . 1_565 0.88 2.21 3.024 153 y
O10 H10B O8 . . 1_455 0.88 1.86 2.738 173 y
O11 H11A O4 . . 2_665 0.89 2.05 2.917 167 y
O11 H11B O4 . . 1_455 0.88 2.08 2.949 170 y
